data_7055293
loop_
_publ_author_name
'Santos, Carina'
'G\'omez, Margarita'
'\'Alvarez, Eleuterio'
'Ngoune, Jean'
'Marchetti, Fabio'
'Pettinari, Riccardo'
'Pettinari, Claudio'

_publ_section_title
;
 Group 9 and 10 complexes with the bidentate di(1H-indazol-1-yl)methane
 and di(2H-indazol-2-yl)methane ligands: synthesis and structural
 characterization
;
_journal_issue 7
_journal_name_full 'New J. Chem.'
_journal_page_first 5695
_journal_paper_doi 10.1039/C5NJ03135D
_journal_volume 40
_journal_year 2016
_chemical_formula_moiety 'C15 H18 Cl Co N4 O3, Cl, H2 O'
_chemical_formula_sum 'C15 H20 Cl2 Co N4 O4'
_chemical_formula_weight 450.18
_chemical_name_systematic
; 
 ? 
;
_space_group_IT_number 2
_symmetry_cell_setting triclinic
_symmetry_space_group_name_Hall '-P 1'
_symmetry_space_group_name_H-M 'P -1'
_atom_sites_solution_hydrogens geom
_atom_sites_solution_primary direct
_atom_sites_solution_secondary difmap
_audit_creation_method SHELXL-97
_audit_update_record
;
2015-11-05 deposited with the CCDC.
2016-01-08 downloaded from the CCDC.
;
_cell_angle_alpha 71.218(3)
_cell_angle_beta 74.121(3)
_cell_angle_gamma 68.217(3)
_cell_formula_units_Z 2
_cell_length_a 8.3480(10)
_cell_length_b 10.8244(13)
_cell_length_c 12.3168(15)
_cell_measurement_reflns_used 2640
_cell_measurement_temperature 291(2)
_cell_measurement_theta_max 23.36
_cell_measurement_theta_min 2.38
_cell_volume 963.3(2)
_computing_cell_refinement 'APEX2 Software Suite (Bruker, 2007)'
_computing_data_collection 'APEX2 Software Suite (Bruker, 2007)'
_computing_data_reduction 'APEX2 Software Suite (Bruker, 2007)'
_computing_molecular_graphics 'SHELXTL (Sheldrick, 2008)'
_computing_publication_material 'SHELXTL and publCIF (Westrip, 2010)'
_computing_structure_refinement 'SHELXL97 (Sheldrick, 2008)'
_computing_structure_solution 'SIR2002 (Burla et al., 2003)'
_diffrn_ambient_temperature 291(2)
_diffrn_detector_area_resol_mean 8.26
_diffrn_measured_fraction_theta_full 0.996
_diffrn_measured_fraction_theta_max 0.996
_diffrn_measurement_device_type
;
 Bruker-Nonius X8kappa APEX II CCD area detector
;
_diffrn_measurement_method 'phi and omega scans with narrow frames'
_diffrn_radiation_monochromator graphite
_diffrn_radiation_source 'fine-focus sealed tube'
_diffrn_radiation_type MoK\a
_diffrn_radiation_wavelength 0.71073
_diffrn_reflns_av_R_equivalents 0.0379
_diffrn_reflns_av_sigmaI/netI 0.0466
_diffrn_reflns_limit_h_max 9
_diffrn_reflns_limit_h_min -10
_diffrn_reflns_limit_k_max 12
_diffrn_reflns_limit_k_min -12
_diffrn_reflns_limit_l_max 14
_diffrn_reflns_limit_l_min -12
_diffrn_reflns_number 8578
_diffrn_reflns_theta_full 25.25
_diffrn_reflns_theta_max 25.25
_diffrn_reflns_theta_min 2.09
_diffrn_standards_decay_% 0
_exptl_absorpt_coefficient_mu 1.196
_exptl_absorpt_correction_T_max 0.8898
_exptl_absorpt_correction_T_min 0.8410
_exptl_absorpt_correction_type multi-scan
_exptl_absorpt_process_details
;
program SADABS, Bruker (2001).
;
_exptl_crystal_colour pink
_exptl_crystal_density_diffrn 1.552
_exptl_crystal_density_method 'not measured'
_exptl_crystal_description plate
_exptl_crystal_F_000 462
_exptl_crystal_size_max 0.15
_exptl_crystal_size_mid 0.12
_exptl_crystal_size_min 0.10
_refine_diff_density_max 0.530
_refine_diff_density_min -0.321
_refine_diff_density_rms 0.078
_refine_ls_extinction_method none
_refine_ls_goodness_of_fit_ref 1.032
_refine_ls_hydrogen_treatment mixed
_refine_ls_matrix_type full
_refine_ls_number_parameters 259
_refine_ls_number_reflns 3358
_refine_ls_number_restraints 12
_refine_ls_restrained_S_all 1.034
_refine_ls_R_factor_all 0.0637
_refine_ls_R_factor_gt 0.0441
_refine_ls_shift/su_max 0.000
_refine_ls_shift/su_mean 0.000
_refine_ls_structure_factor_coef Fsqd
_refine_ls_weighting_details 'calc w=1/[\s^2^(Fo^2^)+(0.0707P)^2^+0.0000P] where P=(Fo^2^+2Fc^2^)/3'
_refine_ls_weighting_scheme calc
_refine_ls_wR_factor_gt 0.1111
_refine_ls_wR_factor_ref 0.1195
_reflns_number_gt 2544
_reflns_number_total 3358
_reflns_threshold_expression >2sigma(I)
_cod_data_source_file c5nj03135d1.cif
_cod_data_source_block 1a
_cod_depositor_comments
;
The following automatic conversions were performed:

'_symmetry_cell_setting' value 'Triclinic' changed to 'triclinic'
according to
/usr/data/users/saulius/crontab/automatic-downloads/rss-feeds/RSC/lib/dictionaries/cif_core.dic
dictionary named 'cif_core.dic' version 2.4.2 from 2011-04-26.

Automatic conversion script
Id: cif_fix_values 4268 2015-11-12 08:31:59Z antanas 

 Adding full bibliography for 7055292--7055297.cif.
;
_cod_database_code 7055293

loop_
_symmetry_equiv_pos_as_xyz
'x, y, z'
'-x, -y, -z'

loop_
_atom_site_label
_atom_site_type_symbol
_atom_site_fract_x
_atom_site_fract_y
_atom_site_fract_z
_atom_site_U_iso_or_equiv
_atom_site_adp_type
_atom_site_occupancy
_atom_site_symmetry_multiplicity
_atom_site_calc_flag
_atom_site_refinement_flags
Co1 Co 0.70176(6) 0.39977(4) 0.19087(4) 0.03959(18) Uani 1 1 d .
Cl1 Cl 0.73218(12) 0.55105(9) -0.00264(7) 0.0493(2) Uani 1 1 d .
O1 O 0.9592(3) 0.3798(3) 0.1977(2) 0.0525(6) Uani 1 1 d D
H1A H 1.031(4) 0.405(4) 0.136(2) 0.063 Uiso 1 1 d D
H1B H 0.949(5) 0.402(4) 0.258(2) 0.063 Uiso 1 1 d D
O2 O 0.6130(4) 0.5600(3) 0.2789(3) 0.0622(7) Uani 1 1 d D
H2A H 0.686(4) 0.564(4) 0.315(3) 0.075 Uiso 1 1 d D
H2B H 0.507(3) 0.612(4) 0.300(3) 0.075 Uiso 1 1 d D
O3 O 0.4352(3) 0.4346(3) 0.2014(2) 0.0505(6) Uani 1 1 d D
H3A H 0.366(4) 0.504(3) 0.232(3) 0.061 Uiso 1 1 d D
H3B H 0.397(5) 0.443(3) 0.136(2) 0.061 Uiso 1 1 d D
N1 N 0.8435(4) 0.0995(3) 0.1719(2) 0.0421(7) Uani 1 1 d .
N2 N 0.7655(4) 0.2322(3) 0.1156(2) 0.0405(6) Uani 1 1 d .
N3 N 0.7991(4) 0.1150(3) 0.3673(2) 0.0463(7) Uani 1 1 d .
N4 N 0.7008(4) 0.2494(3) 0.3590(2) 0.0450(7) Uani 1 1 d .
C1 C 0.5917(5) 0.2555(4) 0.4575(3) 0.0538(9) Uani 1 1 d .
H1 H 0.5091 0.3356 0.4744 0.065 Uiso 1 1 calc R
C2 C 0.6162(5) 0.1239(4) 0.5349(3) 0.0502(9) Uani 1 1 d .
C3 C 0.5381(6) 0.0686(5) 0.6485(3) 0.0671(12) Uani 1 1 d .
H3 H 0.4499 0.1255 0.6917 0.081 Uiso 1 1 calc R
C4 C 0.5941(6) -0.0686(5) 0.6934(3) 0.0668(12) Uani 1 1 d .
H4 H 0.5428 -0.1064 0.7678 0.080 Uiso 1 1 calc R
C5 C 0.7031(5) 0.2271(3) 0.0305(3) 0.0431(8) Uani 1 1 d .
H5 H 0.6439 0.3035 -0.0214 0.052 Uiso 1 1 calc R
C6 C 0.7384(4) 0.0902(3) 0.0287(3) 0.0417(8) Uani 1 1 d .
C7 C 0.7041(5) 0.0247(4) -0.0417(3) 0.0537(10) Uani 1 1 d .
H7 H 0.6458 0.0758 -0.1041 0.064 Uiso 1 1 calc R
C8 C 0.7586(5) -0.1138(4) -0.0152(4) 0.0604(11) Uani 1 1 d .
H8 H 0.7370 -0.1583 -0.0603 0.072 Uiso 1 1 calc R
C9 C 0.8462(6) -0.1915(4) 0.0776(4) 0.0630(12) Uani 1 1 d .
H9 H 0.8793 -0.2867 0.0933 0.076 Uiso 1 1 calc R
C10 C 0.8861(5) -0.1338(4) 0.1473(3) 0.0537(9) Uani 1 1 d .
H10 H 0.9472 -0.1866 0.2082 0.064 Uiso 1 1 calc R
C11 C 0.8286(4) 0.0102(3) 0.1205(3) 0.0401(8) Uani 1 1 d .
C12 C 0.7290(6) -0.1552(4) 0.6289(3) 0.0659(11) Uani 1 1 d .
H12 H 0.7637 -0.2492 0.6623 0.079 Uiso 1 1 calc R
C13 C 0.8103(5) -0.1072(4) 0.5203(3) 0.0582(10) Uani 1 1 d .
H13 H 0.9009 -0.1652 0.4792 0.070 Uiso 1 1 calc R
C14 C 0.7503(4) 0.0344(4) 0.4736(3) 0.0433(8) Uani 1 1 d .
C15 C 0.9261(4) 0.0731(4) 0.2695(3) 0.0463(8) Uani 1 1 d .
H15A H 0.9883 -0.0242 0.2924 0.056 Uiso 1 1 calc R
H15B H 1.0110 0.1225 0.2462 0.056 Uiso 1 1 calc R
Cl2 Cl 0.19862(13) 0.64049(11) 0.35902(9) 0.0658(3) Uani 1 1 d .
O4 O 0.9009(5) 0.5096(4) 0.3756(3) 0.0947(11) Uani 1 1 d D
H4A H 0.869(6) 0.460(5) 0.447(3) 0.114 Uiso 1 1 d D
H4B H 1.002(4) 0.519(5) 0.370(4) 0.114 Uiso 1 1 d D

loop_
_atom_site_aniso_label
_atom_site_aniso_U_11
_atom_site_aniso_U_22
_atom_site_aniso_U_33
_atom_site_aniso_U_23
_atom_site_aniso_U_13
_atom_site_aniso_U_12
Co1 0.0419(3) 0.0417(3) 0.0409(3) -0.0144(2) -0.0050(2) -0.0174(2)
Cl1 0.0553(6) 0.0510(5) 0.0477(5) -0.0066(4) -0.0122(4) -0.0258(4)
O1 0.0504(16) 0.0695(17) 0.0447(14) -0.0121(13) -0.0083(12) -0.0284(13)
O2 0.0544(17) 0.0716(19) 0.0778(19) -0.0447(15) -0.0093(15) -0.0182(15)
O3 0.0448(15) 0.0593(16) 0.0539(14) -0.0249(13) -0.0050(12) -0.0167(12)
N1 0.0422(17) 0.0374(16) 0.0426(15) -0.0110(12) -0.0045(13) -0.0091(13)
N2 0.0432(16) 0.0351(15) 0.0413(15) -0.0129(12) -0.0031(13) -0.0100(12)
N3 0.0489(18) 0.0470(17) 0.0380(15) -0.0096(13) -0.0010(13) -0.0147(14)
N4 0.0487(18) 0.0439(17) 0.0413(15) -0.0109(13) -0.0053(13) -0.0147(14)
C1 0.058(2) 0.060(2) 0.0425(19) -0.0199(18) -0.0003(17) -0.0168(19)
C2 0.049(2) 0.064(2) 0.0380(18) -0.0112(17) -0.0031(16) -0.0228(19)
C3 0.059(3) 0.097(3) 0.046(2) -0.018(2) 0.0038(19) -0.034(2)
C4 0.059(3) 0.090(3) 0.043(2) 0.007(2) -0.0061(19) -0.036(2)
C5 0.045(2) 0.0407(19) 0.0420(18) -0.0123(15) -0.0062(15) -0.0112(16)
C6 0.0366(19) 0.046(2) 0.0442(18) -0.0186(16) 0.0034(15) -0.0166(16)
C7 0.049(2) 0.063(3) 0.058(2) -0.0280(19) 0.0012(18) -0.0244(19)
C8 0.064(3) 0.060(3) 0.071(3) -0.034(2) 0.003(2) -0.030(2)
C9 0.062(3) 0.044(2) 0.084(3) -0.029(2) 0.012(2) -0.024(2)
C10 0.048(2) 0.044(2) 0.058(2) -0.0136(17) 0.0058(18) -0.0106(17)
C11 0.0368(19) 0.0396(19) 0.0420(18) -0.0160(15) 0.0089(15) -0.0160(15)
C12 0.060(3) 0.068(3) 0.060(2) 0.012(2) -0.018(2) -0.028(2)
C13 0.056(2) 0.058(2) 0.054(2) -0.0048(19) -0.0137(19) -0.0151(19)
C14 0.042(2) 0.053(2) 0.0376(17) -0.0076(15) -0.0068(15) -0.0202(17)
C15 0.042(2) 0.050(2) 0.0410(18) -0.0133(15) -0.0014(15) -0.0104(16)
Cl2 0.0489(6) 0.0819(7) 0.0727(6) -0.0430(6) -0.0054(5) -0.0107(5)
O4 0.107(3) 0.129(3) 0.079(2) -0.026(2) -0.034(2) -0.057(3)

loop_
_atom_type_symbol
_atom_type_description
_atom_type_scat_dispersion_real
_atom_type_scat_dispersion_imag
_atom_type_scat_source
C C 0.0033 0.0016 'International Tables Vol C Tables 4.2.6.8 and 6.1.1.4'
H H 0.0000 0.0000 'International Tables Vol C Tables 4.2.6.8 and 6.1.1.4'
Cl Cl 0.1484 0.1585 'International Tables Vol C Tables 4.2.6.8 and 6.1.1.4'
N N 0.0061 0.0033 'International Tables Vol C Tables 4.2.6.8 and 6.1.1.4'
O O 0.0106 0.0060 'International Tables Vol C Tables 4.2.6.8 and 6.1.1.4'
Co Co 0.3494 0.9721 'International Tables Vol C Tables 4.2.6.8 and 6.1.1.4'

loop_
_geom_angle_atom_site_label_1
_geom_angle_atom_site_label_2
_geom_angle_atom_site_label_3
_geom_angle
O3 Co1 O1 172.19(10)
O3 Co1 N2 90.26(10)
O1 Co1 N2 97.06(11)
O3 Co1 O2 84.52(10)
O1 Co1 O2 87.98(11)
N2 Co1 O2 173.35(10)
O3 Co1 N4 90.77(10)
O1 Co1 N4 86.98(10)
N2 Co1 N4 86.40(10)
O2 Co1 N4 89.55(11)
O3 Co1 Cl1 93.80(7)
O1 Co1 Cl1 88.98(7)
N2 Co1 Cl1 89.79(7)
O2 Co1 Cl1 94.65(9)
N4 Co1 Cl1 174.07(8)
Co1 O1 H1A 122(3)
Co1 O1 H1B 104(3)
H1A O1 H1B 119(3)
Co1 O2 H2A 117(2)
Co1 O2 H2B 131(2)
H2A O2 H2B 110(3)
Co1 O3 H3A 114(2)
Co1 O3 H3B 118(2)
H3A O3 H3B 108(2)
C11 N1 N2 109.9(3)
C11 N1 C15 130.3(3)
N2 N1 C15 119.7(3)
C5 N2 N1 107.3(3)
C5 N2 Co1 128.5(2)
N1 N2 Co1 122.0(2)
N4 N3 C14 110.8(3)
N4 N3 C15 120.7(3)
C14 N3 C15 128.4(3)
C1 N4 N3 107.1(3)
C1 N4 Co1 130.5(3)
N3 N4 Co1 120.73(19)
N4 C1 C2 110.8(3)
N4 C1 H1 124.6
C2 C1 H1 124.6
C14 C2 C3 118.6(4)
C14 C2 C1 105.3(3)
C3 C2 C1 136.0(4)
C4 C3 C2 118.7(4)
C4 C3 H3 120.6
C2 C3 H3 120.6
C3 C4 C12 120.9(4)
C3 C4 H4 119.5
C12 C4 H4 119.5
N2 C5 C6 110.6(3)
N2 C5 H5 124.7
C6 C5 H5 124.7
C11 C6 C5 105.5(3)
C11 C6 C7 119.4(3)
C5 C6 C7 135.1(4)
C8 C7 C6 118.0(4)
C8 C7 H7 121.0
C6 C7 H7 121.0
C7 C8 C9 121.7(4)
C7 C8 H8 119.1
C9 C8 H8 119.1
C10 C9 C8 122.8(4)
C10 C9 H9 118.6
C8 C9 H9 118.6
C9 C10 C11 115.5(4)
C9 C10 H10 122.2
C11 C10 H10 122.2
N1 C11 C6 106.6(3)
N1 C11 C10 130.8(3)
C6 C11 C10 122.6(3)
C13 C12 C4 122.7(4)
C13 C12 H12 118.6
C4 C12 H12 118.6
C12 C13 C14 116.2(4)
C12 C13 H13 121.9
C14 C13 H13 121.9
N3 C14 C13 131.3(3)
N3 C14 C2 105.9(3)
C13 C14 C2 122.8(3)
N3 C15 N1 111.4(3)
N3 C15 H15A 109.4
N1 C15 H15A 109.4
N3 C15 H15B 109.4
N1 C15 H15B 109.4
H15A C15 H15B 108.0
H4A O4 H4B 110(3)

loop_
_geom_bond_atom_site_label_1
_geom_bond_atom_site_label_2
_geom_bond_distance
Co1 O3 2.088(2)
Co1 O1 2.101(2)
Co1 N2 2.128(3)
Co1 O2 2.133(2)
Co1 N4 2.184(3)
Co1 Cl1 2.4271(9)
O1 H1A 0.863(17)
O1 H1B 0.829(17)
O2 H2A 0.868(18)
O2 H2B 0.873(18)
O3 H3A 0.882(17)
O3 H3B 0.911(17)
N1 C11 1.371(4)
N1 N2 1.371(4)
N1 C15 1.445(4)
N2 C5 1.316(4)
N3 N4 1.366(4)
N3 C14 1.370(4)
N3 C15 1.442(4)
N4 C1 1.307(4)
C1 C2 1.412(5)
C1 H1 0.9300
C2 C14 1.401(5)
C2 C3 1.412(5)
C3 C4 1.352(6)
C3 H3 0.9300
C4 C12 1.408(6)
C4 H4 0.9300
C5 C6 1.406(5)
C5 H5 0.9300
C6 C11 1.395(5)
C6 C7 1.420(5)
C7 C8 1.349(5)
C7 H7 0.9300
C8 C9 1.390(6)
C8 H8 0.9300
C9 C10 1.377(5)
C9 H9 0.9300
C10 C11 1.402(5)
C10 H10 0.9300
C12 C13 1.356(5)
C12 H12 0.9300
C13 C14 1.397(5)
C13 H13 0.9300
C15 H15A 0.9700
C15 H15B 0.9700
O4 H4A 0.897(18)
O4 H4B 0.868(19)

loop_
_geom_hbond_atom_site_label_D
_geom_hbond_atom_site_label_H
_geom_hbond_atom_site_label_A
_geom_hbond_distance_DH
_geom_hbond_distance_HA
_geom_hbond_distance_DA
_geom_hbond_angle_DHA
_geom_hbond_site_symmetry_A
O4 H4B Cl2 0.868(19) 2.41(3) 3.221(4) 155(5) 1_655
O4 H4A Cl2 0.897(18) 2.29(2) 3.180(4) 169(5) 2_666
O3 H3B Cl1 0.911(17) 2.173(19) 3.072(3) 169(3) 2_665
O3 H3A Cl2 0.882(17) 2.314(18) 3.171(3) 164(3) .
O2 H2B Cl2 0.873(18) 2.41(2) 3.185(3) 149(3) .
O2 H2A O4 0.868(18) 1.95(2) 2.770(4) 158(4) .
O1 H1B O4 0.829(17) 2.01(2) 2.812(4) 164(4) .
O1 H1A Cl1 0.863(17) 2.29(2) 3.140(3) 166(3) 2_765

loop_
_geom_torsion_atom_site_label_1
_geom_torsion_atom_site_label_2
_geom_torsion_atom_site_label_3
_geom_torsion_atom_site_label_4
_geom_torsion
C11 N1 N2 C5 -0.2(3)
C15 N1 N2 C5 179.3(3)
C11 N1 N2 Co1 164.3(2)
C15 N1 N2 Co1 -16.3(4)
O3 Co1 N2 C5 46.8(3)
O1 Co1 N2 C5 -135.9(3)
N4 Co1 N2 C5 137.5(3)
Cl1 Co1 N2 C5 -47.0(3)
O3 Co1 N2 N1 -114.1(2)
O1 Co1 N2 N1 63.2(2)
N4 Co1 N2 N1 -23.3(2)
Cl1 Co1 N2 N1 152.1(2)
C14 N3 N4 C1 0.2(4)
C15 N3 N4 C1 176.6(3)
C14 N3 N4 Co1 -166.6(2)
C15 N3 N4 Co1 9.8(4)
O3 Co1 N4 C1 -46.4(3)
O1 Co1 N4 C1 126.1(3)
N2 Co1 N4 C1 -136.7(3)
O2 Co1 N4 C1 38.1(3)
O3 Co1 N4 N3 116.8(2)
O1 Co1 N4 N3 -70.7(2)
N2 Co1 N4 N3 26.6(2)
O2 Co1 N4 N3 -158.7(2)
N3 N4 C1 C2 0.5(4)
Co1 N4 C1 C2 165.5(2)
N4 C1 C2 C14 -0.9(4)
N4 C1 C2 C3 -178.9(4)
C14 C2 C3 C4 -0.9(6)
C1 C2 C3 C4 176.9(4)
C2 C3 C4 C12 0.7(6)
N1 N2 C5 C6 0.1(3)
Co1 N2 C5 C6 -163.0(2)
N2 C5 C6 C11 0.0(4)
N2 C5 C6 C7 -179.7(3)
C11 C6 C7 C8 1.0(5)
C5 C6 C7 C8 -179.4(4)
C6 C7 C8 C9 -0.1(5)
C7 C8 C9 C10 -1.2(6)
C8 C9 C10 C11 1.5(5)
N2 N1 C11 C6 0.2(3)
C15 N1 C11 C6 -179.2(3)
N2 N1 C11 C10 -179.6(3)
C15 N1 C11 C10 1.1(5)
C5 C6 C11 N1 -0.1(3)
C7 C6 C11 N1 179.7(3)
C5 C6 C11 C10 179.7(3)
C7 C6 C11 C10 -0.6(5)
C9 C10 C11 N1 179.1(3)
C9 C10 C11 C6 -0.6(5)
C3 C4 C12 C13 0.4(7)
C4 C12 C13 C14 -1.3(6)
N4 N3 C14 C13 178.7(4)
C15 N3 C14 C13 2.6(6)
N4 N3 C14 C2 -0.7(4)
C15 N3 C14 C2 -176.8(3)
C12 C13 C14 N3 -178.2(3)
C12 C13 C14 C2 1.2(6)
C3 C2 C14 N3 179.4(3)
C1 C2 C14 N3 1.0(4)
C3 C2 C14 C13 -0.1(5)
C1 C2 C14 C13 -178.5(3)
N4 N3 C15 N1 -62.5(4)
C14 N3 C15 N1 113.2(4)
C11 N1 C15 N3 -113.9(3)
N2 N1 C15 N3 66.7(4)
